data_7247384
loop_
_publ_author_name
'Xia, Wen'
'Yang, Yawen'
'Zhang, Xiaohui'
'Hu, Liangzhen'
'Xiong, Yan'

_publ_section_title
;
 Electrochemical synthesis of \g-keto sulfones containing a \b-quaternary
 carbon center via 1,2-migration
;
_journal_issue 20
_journal_name_full 'Green Chemistry'
_journal_page_first 8273
_journal_page_last 8279
_journal_paper_doi 10.1039/D3GC02128A
_journal_volume 25
_journal_year 2023
_chemical_formula_moiety 'C25 H24 O3 S'
_chemical_formula_sum 'C25 H24 O3 S'
_chemical_formula_weight 404.50
_space_group_crystal_system monoclinic
_space_group_IT_number 14
_space_group_name_Hall '-P 2ybc'
_space_group_name_H-M_alt 'P 1 21/c 1'
_atom_sites_solution_hydrogens geom
_atom_sites_solution_primary dual
_audit_creation_date 2023-06-07
_audit_creation_method
;
Olex2 1.5
(compiled 2021.10.07 svn.r9718050b for OlexSys, GUI svn.r6410)
;
_audit_update_record
;
2023-06-10 deposited with the CCDC.	2023-09-13 downloaded from the CCDC.
;
_cell_angle_alpha 90
_cell_angle_beta 99.284(7)
_cell_angle_gamma 90
_cell_formula_units_Z 4
_cell_length_a 14.1955(11)
_cell_length_b 11.0133(9)
_cell_length_c 13.4688(10)
_cell_measurement_reflns_used 5787
_cell_measurement_temperature 293(2)
_cell_measurement_theta_max 28.1820
_cell_measurement_theta_min 2.3850
_cell_volume 2078.1(3)
_computing_cell_refinement 'CrysAlisPro 1.171.41.117a (Rigaku OD, 2021)'
_computing_data_collection 'CrysAlisPro 1.171.41.117a (Rigaku OD, 2021)'
_computing_data_reduction 'CrysAlisPro 1.171.41.117a (Rigaku OD, 2021)'
_computing_molecular_graphics 'Olex2 1.5 (Dolomanov et al., 2009)'
_computing_publication_material 'Olex2 1.5 (Dolomanov et al., 2009)'
_computing_structure_refinement 'SHELXL 2018/3 (Sheldrick, 2015)'
_computing_structure_solution 'SHELXT 2018/2 (Sheldrick, 2018)'
_diffrn_ambient_temperature 293(2)
_diffrn_detector 'CCD plate'
_diffrn_detector_area_resol_mean 16.0892
_diffrn_detector_type Eos
_diffrn_measured_fraction_theta_full 1.000
_diffrn_measured_fraction_theta_max 0.890
_diffrn_measurement_details
;
List of Runs (angles in degrees, time in seconds):

  # Type    Start    End  Width  t~exp~   \w     \q     \k     \f   Frames
#--------------------------------------------------------------------------
  1  \w      6.00  88.00   1.00   64.26    --   18.58  77.00  30.00   82
  2  \w     35.00  93.00   1.00   64.26    --   18.58 178.00-120.00   58
  3  \w      1.00  87.00   1.00   64.26    --   18.58  57.00-120.00   86
  4  \w      3.00  85.00   1.00   64.26    --   18.58  57.00 150.00   82
  5  \w     39.00  87.00   1.00   64.26    --   18.58  57.00 -60.00   48
  6  \w     -3.00  39.00   1.00   64.26    --  -18.74  77.00 -90.00   42
  7  \w    -44.00 -19.00   1.00   64.26    --  -18.74  77.00 -90.00   25
;
_diffrn_measurement_device 'four-circle diffractometer'
_diffrn_measurement_device_type 'SuperNova, Dual, Cu at home/near, Eos'
_diffrn_measurement_method '\w scans'
_diffrn_orient_matrix_type 'CrysAlisPro convention (1999,Acta A55,543-557)'
_diffrn_orient_matrix_UB_11 -0.0182191000
_diffrn_orient_matrix_UB_12 0.0485806000
_diffrn_orient_matrix_UB_13 -0.0319632000
_diffrn_orient_matrix_UB_21 -0.0381563000
_diffrn_orient_matrix_UB_22 -0.0375045000
_diffrn_orient_matrix_UB_23 -0.0226968000
_diffrn_orient_matrix_UB_31 -0.0279655000
_diffrn_orient_matrix_UB_32 0.0194161000
_diffrn_orient_matrix_UB_33 0.0361489000
_diffrn_radiation_monochromator mirror
_diffrn_radiation_probe x-ray
_diffrn_radiation_type 'Mo K\a'
_diffrn_radiation_wavelength 0.71073
_diffrn_reflns_av_R_equivalents 0.0372
_diffrn_reflns_av_unetI/netI 0.0410
_diffrn_reflns_Laue_measured_fraction_full 1.000
_diffrn_reflns_Laue_measured_fraction_max 0.890
_diffrn_reflns_limit_h_max 19
_diffrn_reflns_limit_h_min -17
_diffrn_reflns_limit_k_max 15
_diffrn_reflns_limit_k_min -14
_diffrn_reflns_limit_l_max 17
_diffrn_reflns_limit_l_min -17
_diffrn_reflns_number 17215
_diffrn_reflns_point_group_measured_fraction_full 1.000
_diffrn_reflns_point_group_measured_fraction_max 0.890
_diffrn_reflns_theta_full 25.242
_diffrn_reflns_theta_max 29.154
_diffrn_reflns_theta_min 2.352
_diffrn_source 'micro-focus sealed X-ray tube'
_diffrn_source_type 'SuperNova (Mo) X-ray Source'
_exptl_absorpt_coefficient_mu 0.179
_exptl_absorpt_correction_T_max 1.00000
_exptl_absorpt_correction_T_min 0.86118
_exptl_absorpt_correction_type multi-scan
_exptl_absorpt_process_details
;
CrysAlisPro 1.171.41.117a (Rigaku Oxford Diffraction, 2021)
Empirical absorption correction using spherical harmonics,
implemented in SCALE3 ABSPACK scaling algorithm.
;
_exptl_crystal_colour 'clear light colourless'
_exptl_crystal_colour_lustre clear
_exptl_crystal_colour_modifier light
_exptl_crystal_colour_primary colourless
_exptl_crystal_density_diffrn 1.293
_exptl_crystal_description block
_exptl_crystal_F_000 856
_exptl_crystal_size_max 0.28
_exptl_crystal_size_mid 0.26
_exptl_crystal_size_min 0.22
_refine_diff_density_max 0.188
_refine_diff_density_min -0.308
_refine_diff_density_rms 0.040
_refine_ls_extinction_method none
_refine_ls_goodness_of_fit_ref 1.023
_refine_ls_hydrogen_treatment constr
_refine_ls_matrix_type full
_refine_ls_number_parameters 264
_refine_ls_number_reflns 4995
_refine_ls_number_restraints 0
_refine_ls_restrained_S_all 1.023
_refine_ls_R_factor_all 0.0788
_refine_ls_R_factor_gt 0.0451
_refine_ls_shift/su_max 0.001
_refine_ls_shift/su_mean 0.000
_refine_ls_structure_factor_coef Fsqd
_refine_ls_weighting_details 'w=1/[\s^2^(Fo^2^)+(0.0451P)^2^+0.5128P] where P=(Fo^2^+2Fc^2^)/3'
_refine_ls_weighting_scheme calc
_refine_ls_wR_factor_gt 0.1043
_refine_ls_wR_factor_ref 0.1185
_reflns_Friedel_coverage 0.000
_reflns_number_gt 3321
_reflns_number_total 4995
_reflns_threshold_expression 'I > 2\s(I)'
_cod_data_source_file d3gc02128a2.cif
_cod_data_source_block 20230606-xw-1
_cod_depositor_comments 'Adding full bibliography for 7247383--7247384.cif.'
_cod_database_code 7247384
_shelx_shelxl_version_number 2018/3
_chemical_oxdiff_formula 'C H O S'
_shelx_space_group_comment
;
The symmetry employed for this shelxl refinement is uniquely defined
by the following loop, which should always be used as a source of
symmetry information in preference to the above space-group names.
They are only intended as comments.
;
_olex2_refinement_description
;
1. Fixed Uiso
 At 1.2 times of:
  All C(H) groups, All C(H,H) groups
 At 1.5 times of:
  All C(H,H,H) groups
2.a Secondary CH2 refined with riding coordinates:
 C009(H00A,H00B), C00M(H00M,H00N), C00P(H00Q,H00R)
2.b Aromatic/amide H refined with riding coordinates:
 C00C(H00C), C00D(H00D), C00G(H00H), C00I(H00I), C00J(H00J), C00K(H00K),
 C00L(H00L), C00N(H00O), C00O(H00P), C00Q(H00S), C00S(H00W), C00T(H00X)
2.c Idealised Me refined as rotating group:
 C00F(H00E,H00F,H00G), C00R(H00T,H00U,H00V)
;
_olex2_submission_special_instructions 'No special instructions were received'
_oxdiff_exptl_absorpt_empirical_details
;
Empirical correction (ABSPACK) includes:
- Absorption correction using spherical harmonics
- Frame scaling
;
_oxdiff_exptl_absorpt_empirical_full_max 1.359
_oxdiff_exptl_absorpt_empirical_full_min 0.787

loop_
_space_group_symop_operation_xyz
'x, y, z'
'-x, y+1/2, -z+1/2'
'-x, -y, -z'
'x, -y-1/2, z-1/2'

loop_
_atom_site_label
_atom_site_type_symbol
_atom_site_fract_x
_atom_site_fract_y
_atom_site_fract_z
_atom_site_U_iso_or_equiv
_atom_site_adp_type
_atom_site_occupancy
_atom_site_site_symmetry_order
_atom_site_calc_flag
_atom_site_refinement_flags_posn
_atom_site_refinement_flags_adp
_atom_site_refinement_flags_occupancy
_atom_site_disorder_assembly
_atom_site_disorder_group
S001 S 0.53461(3) 0.57843(5) 0.66779(4) 0.03963(14) Uani 1 1 d . . . . .
O002 O 0.75901(9) 0.42345(12) 0.71269(8) 0.0417(3) Uani 1 1 d . . . . .
O003 O 0.45981(9) 0.48914(13) 0.65140(10) 0.0518(4) Uani 1 1 d . . . . .
O004 O 0.51188(10) 0.70078(13) 0.63557(11) 0.0529(4) Uani 1 1 d . . . . .
C005 C 0.58272(13) 0.58034(17) 0.79613(13) 0.0371(4) Uani 1 1 d . . . . .
C006 C 0.77957(13) 0.40487(16) 0.61234(12) 0.0348(4) Uani 1 1 d . . . . .
C007 C 0.67874(13) 0.41415(17) 0.63153(13) 0.0355(4) Uani 1 1 d . . . . .
C008 C 0.82058(13) 0.28364(17) 0.59326(13) 0.0369(4) Uani 1 1 d . . . . .
C009 C 0.62888(13) 0.53307(17) 0.60310(13) 0.0380(4) Uani 1 1 d . . . . .
H00A H 0.603326 0.529753 0.531875 0.046 Uiso 1 1 calc R U . . .
H00B H 0.676815 0.596612 0.612105 0.046 Uiso 1 1 calc R U . . .
C00A C 0.80336(13) 0.23832(18) 0.49538(14) 0.0402(4) Uani 1 1 d . . . . .
C00B C 0.82859(12) 0.50922(18) 0.56942(14) 0.0402(4) Uani 1 1 d . . . . .
C00C C 0.87587(14) 0.21907(19) 0.66885(15) 0.0457(5) Uani 1 1 d . . . . .
H00C H 0.887435 0.250204 0.733863 0.055 Uiso 1 1 calc R U . . .
C00D C 0.56892(14) 0.48249(19) 0.85566(15) 0.0459(5) Uani 1 1 d . . . . .
H00D H 0.535563 0.414596 0.828043 0.055 Uiso 1 1 calc R U . . .
C00E C 0.65502(15) 0.5857(2) 0.99961(15) 0.0483(5) Uani 1 1 d . . . . .
C00F C 0.61860(14) 0.30263(18) 0.63232(15) 0.0465(5) Uani 1 1 d . . . . .
H00E H 0.659063 0.232394 0.642459 0.070 Uiso 1 1 calc R U . . .
H00F H 0.576571 0.295618 0.569167 0.070 Uiso 1 1 calc R U . . .
H00G H 0.581592 0.308343 0.685830 0.070 Uiso 1 1 calc R U . . .
C00G C 0.84149(15) 0.1264(2) 0.47663(17) 0.0512(5) Uani 1 1 d . . . . .
H00H H 0.829995 0.094401 0.411896 0.061 Uiso 1 1 calc R U . . .
C00H C 0.83770(15) 0.5134(2) 0.46788(16) 0.0504(5) Uani 1 1 d . . . . .
C00I C 0.63289(16) 0.68070(19) 0.83723(15) 0.0509(5) Uani 1 1 d . . . . .
H00I H 0.642160 0.746644 0.796775 0.061 Uiso 1 1 calc R U . . .
C00J C 0.60524(16) 0.4867(2) 0.95668(16) 0.0534(5) Uani 1 1 d . . . . .
H00J H 0.595876 0.420689 0.997064 0.064 Uiso 1 1 calc R U . . .
C00K C 0.91415(16) 0.1083(2) 0.64837(18) 0.0554(6) Uani 1 1 d . . . . .
H00K H 0.951992 0.065300 0.699325 0.066 Uiso 1 1 calc R U . . .
C00L C 0.86969(15) 0.5988(2) 0.63493(18) 0.0564(6) Uani 1 1 d . . . . .
H00L H 0.863169 0.595554 0.702486 0.068 Uiso 1 1 calc R U . . .
C00M C 0.74486(16) 0.3124(2) 0.41530(15) 0.0535(6) Uani 1 1 d . . . . .
H00M H 0.686322 0.336667 0.438276 0.064 Uiso 1 1 calc R U . . .
H00N H 0.727637 0.262573 0.355723 0.064 Uiso 1 1 calc R U . . .
C00N C 0.66898(16) 0.6826(2) 0.93811(16) 0.0552(6) Uani 1 1 d . . . . .
H00O H 0.703299 0.749890 0.965522 0.066 Uiso 1 1 calc R U . . .
C00O C 0.89618(16) 0.0618(2) 0.5525(2) 0.0577(6) Uani 1 1 d . . . . .
H00P H 0.920988 -0.013397 0.538884 0.069 Uiso 1 1 calc R U . . .
C00P C 0.7964(2) 0.4247(2) 0.38761(16) 0.0680(7) Uani 1 1 d . . . . .
H00Q H 0.848157 0.397812 0.353970 0.082 Uiso 1 1 calc R U . . .
H00R H 0.752183 0.469348 0.338348 0.082 Uiso 1 1 calc R U . . .
C00Q C 0.92060(17) 0.6933(2) 0.6002(3) 0.0766(8) Uani 1 1 d . . . . .
H00S H 0.947457 0.753708 0.644116 0.092 Uiso 1 1 calc R U . . .
C00R C 0.69181(19) 0.5888(2) 1.11076(16) 0.0699(7) Uani 1 1 d . . . . .
H00T H 0.642530 0.617953 1.145805 0.105 Uiso 1 1 calc R U . . .
H00U H 0.745996 0.641994 1.123662 0.105 Uiso 1 1 calc R U . . .
H00V H 0.710384 0.508503 1.133752 0.105 Uiso 1 1 calc R U . . .
C00S C 0.89021(19) 0.6097(2) 0.4370(2) 0.0729(8) Uani 1 1 d . . . . .
H00W H 0.897623 0.614285 0.369788 0.088 Uiso 1 1 calc R U . . .
C00T C 0.93088(19) 0.6970(3) 0.5015(3) 0.0838(9) Uani 1 1 d . . . . .
H00X H 0.965771 0.759216 0.478124 0.101 Uiso 1 1 calc R U . . .

loop_
_atom_site_aniso_label
_atom_site_aniso_U_11
_atom_site_aniso_U_22
_atom_site_aniso_U_33
_atom_site_aniso_U_23
_atom_site_aniso_U_13
_atom_site_aniso_U_12
S001 0.0362(3) 0.0396(3) 0.0427(3) -0.0026(2) 0.0051(2) 0.0047(2)
O002 0.0484(8) 0.0481(8) 0.0278(6) -0.0019(6) 0.0038(6) 0.0044(6)
O003 0.0361(7) 0.0585(10) 0.0594(9) -0.0092(7) 0.0039(6) -0.0059(7)
O004 0.0575(9) 0.0439(9) 0.0563(8) 0.0058(7) 0.0061(7) 0.0168(7)
C005 0.0363(10) 0.0370(10) 0.0394(10) -0.0024(8) 0.0099(8) 0.0036(8)
C006 0.0367(10) 0.0394(11) 0.0277(9) -0.0007(7) 0.0036(7) 0.0020(8)
C007 0.0386(10) 0.0380(11) 0.0305(9) -0.0009(8) 0.0070(7) 0.0019(8)
C008 0.0326(9) 0.0388(11) 0.0404(10) 0.0007(8) 0.0092(8) 0.0001(8)
C009 0.0396(10) 0.0407(11) 0.0341(9) 0.0006(8) 0.0072(8) 0.0010(8)
C00A 0.0354(10) 0.0440(12) 0.0431(10) -0.0054(9) 0.0123(8) -0.0032(8)
C00B 0.0306(10) 0.0419(11) 0.0477(11) 0.0025(9) 0.0053(8) 0.0019(8)
C00C 0.0430(11) 0.0483(13) 0.0463(11) 0.0071(9) 0.0084(9) 0.0049(9)
C00D 0.0530(12) 0.0371(11) 0.0492(12) -0.0030(9) 0.0131(10) -0.0021(9)
C00E 0.0475(12) 0.0578(14) 0.0403(11) -0.0048(10) 0.0093(9) 0.0153(10)
C00F 0.0474(12) 0.0385(11) 0.0572(12) -0.0017(9) 0.0193(10) -0.0007(9)
C00G 0.0495(12) 0.0484(13) 0.0607(13) -0.0112(10) 0.0245(11) -0.0056(10)
C00H 0.0494(12) 0.0493(13) 0.0569(13) 0.0105(10) 0.0219(10) 0.0084(10)
C00I 0.0676(14) 0.0396(12) 0.0465(12) -0.0022(9) 0.0122(10) -0.0100(10)
C00J 0.0671(14) 0.0463(13) 0.0490(12) 0.0096(10) 0.0161(11) 0.0099(11)
C00K 0.0473(13) 0.0523(14) 0.0684(15) 0.0166(11) 0.0151(11) 0.0096(10)
C00L 0.0441(12) 0.0537(14) 0.0677(14) -0.0035(11) -0.0017(11) -0.0079(10)
C00M 0.0575(13) 0.0654(15) 0.0363(11) -0.0108(10) 0.0036(9) 0.0074(11)
C00N 0.0651(14) 0.0515(14) 0.0487(12) -0.0121(10) 0.0086(11) -0.0103(11)
C00O 0.0525(13) 0.0375(12) 0.0904(18) 0.0025(12) 0.0339(13) 0.0056(10)
C00P 0.101(2) 0.0649(17) 0.0413(12) 0.0032(11) 0.0214(13) 0.0113(15)
C00Q 0.0511(15) 0.0557(17) 0.118(2) -0.0022(16) -0.0010(15) -0.0127(12)
C00R 0.0730(16) 0.090(2) 0.0450(13) -0.0063(12) 0.0055(11) 0.0233(14)
C00S 0.0736(17) 0.0642(18) 0.0912(19) 0.0222(15) 0.0442(15) 0.0064(14)
C00T 0.0632(17) 0.0658(19) 0.128(3) 0.0216(18) 0.0332(18) -0.0121(14)

loop_
_atom_type_symbol
_atom_type_description
_atom_type_scat_dispersion_real
_atom_type_scat_dispersion_imag
_atom_type_scat_source
C C 0.0033 0.0016 'International Tables Vol C Tables 4.2.6.8 and 6.1.1.4'
H H 0.0000 0.0000 'International Tables Vol C Tables 4.2.6.8 and 6.1.1.4'
O O 0.0106 0.0060 'International Tables Vol C Tables 4.2.6.8 and 6.1.1.4'
S S 0.1246 0.1234 'International Tables Vol C Tables 4.2.6.8 and 6.1.1.4'

loop_
_geom_angle_atom_site_label_1
_geom_angle_atom_site_label_2
_geom_angle_atom_site_label_3
_geom_angle
_geom_angle_site_symmetry_1
_geom_angle_site_symmetry_3
_geom_angle_publ_flag
O003 S001 C005 108.67(9) . . ?
O003 S001 C009 109.11(9) . . ?
O004 S001 O003 118.10(9) . . ?
O004 S001 C005 108.63(9) . . ?
O004 S001 C009 105.37(9) . . ?
C005 S001 C009 106.35(9) . . ?
C006 O002 C007 62.40(11) . . ?
C00D C005 S001 119.71(15) . . ?
C00D C005 C00I 120.39(18) . . ?
C00I C005 S001 119.89(15) . . ?
O002 C006 C007 59.04(10) . . ?
O002 C006 C008 115.53(14) . . ?
O002 C006 C00B 115.29(15) . . ?
C007 C006 C00B 121.83(16) . . ?
C008 C006 C007 119.99(16) . . ?
C008 C006 C00B 113.48(15) . . ?
O002 C007 C006 58.56(10) . . ?
O002 C007 C009 114.18(15) . . ?
O002 C007 C00F 115.62(15) . . ?
C006 C007 C009 115.95(15) . . ?
C00F C007 C006 120.46(16) . . ?
C00F C007 C009 118.00(16) . . ?
C00A C008 C006 117.95(16) . . ?
C00C C008 C006 121.65(17) . . ?
C00C C008 C00A 120.39(18) . . ?
S001 C009 H00A 107.7 . . ?
S001 C009 H00B 107.7 . . ?
C007 C009 S001 118.55(13) . . ?
C007 C009 H00A 107.7 . . ?
C007 C009 H00B 107.7 . . ?
H00A C009 H00B 107.1 . . ?
C008 C00A C00M 118.68(18) . . ?
C00G C00A C008 118.48(19) . . ?
C00G C00A C00M 122.84(18) . . ?
C00H C00B C006 121.52(18) . . ?
C00L C00B C006 118.11(18) . . ?
C00L C00B C00H 120.3(2) . . ?
C008 C00C H00C 119.9 . . ?
C008 C00C C00K 120.2(2) . . ?
C00K C00C H00C 119.9 . . ?
C005 C00D H00D 120.5 . . ?
C00J C00D C005 118.96(19) . . ?
C00J C00D H00D 120.5 . . ?
C00J C00E C00N 118.24(19) . . ?
C00J C00E C00R 120.6(2) . . ?
C00N C00E C00R 121.2(2) . . ?
C007 C00F H00E 109.5 . . ?
C007 C00F H00F 109.5 . . ?
C007 C00F H00G 109.5 . . ?
H00E C00F H00F 109.5 . . ?
H00E C00F H00G 109.5 . . ?
H00F C00F H00G 109.5 . . ?
C00A C00G H00H 119.5 . . ?
C00O C00G C00A 120.9(2) . . ?
C00O C00G H00H 119.5 . . ?
C00B C00H C00P 126.6(2) . . ?
C00B C00H C00S 117.0(2) . . ?
C00S C00H C00P 116.3(2) . . ?
C005 C00I H00I 120.2 . . ?
C00N C00I C005 119.7(2) . . ?
C00N C00I H00I 120.2 . . ?
C00D C00J H00J 119.1 . . ?
C00E C00J C00D 121.8(2) . . ?
C00E C00J H00J 119.1 . . ?
C00C C00K H00K 120.1 . . ?
C00O C00K C00C 119.8(2) . . ?
C00O C00K H00K 120.1 . . ?
C00B C00L H00L 119.8 . . ?
C00B C00L C00Q 120.4(2) . . ?
C00Q C00L H00L 119.8 . . ?
C00A C00M H00M 109.0 . . ?
C00A C00M H00N 109.0 . . ?
C00A C00M C00P 112.94(19) . . ?
H00M C00M H00N 107.8 . . ?
C00P C00M H00M 109.0 . . ?
C00P C00M H00N 109.0 . . ?
C00E C00N H00O 119.5 . . ?
C00I C00N C00E 120.9(2) . . ?
C00I C00N H00O 119.5 . . ?
C00G C00O H00P 119.9 . . ?
C00K C00O C00G 120.1(2) . . ?
C00K C00O H00P 119.9 . . ?
C00H C00P C00M 120.08(18) . . ?
C00H C00P H00Q 107.3 . . ?
C00H C00P H00R 107.3 . . ?
C00M C00P H00Q 107.3 . . ?
C00M C00P H00R 107.3 . . ?
H00Q C00P H00R 106.9 . . ?
C00L C00Q H00S 120.2 . . ?
C00T C00Q C00L 119.6(3) . . ?
C00T C00Q H00S 120.2 . . ?
C00E C00R H00T 109.5 . . ?
C00E C00R H00U 109.5 . . ?
C00E C00R H00V 109.5 . . ?
H00T C00R H00U 109.5 . . ?
H00T C00R H00V 109.5 . . ?
H00U C00R H00V 109.5 . . ?
C00H C00S H00W 118.7 . . ?
C00T C00S C00H 122.6(3) . . ?
C00T C00S H00W 118.7 . . ?
C00Q C00T H00X 120.0 . . ?
C00S C00T C00Q 120.1(3) . . ?
C00S C00T H00X 120.0 . . ?

loop_
_geom_bond_atom_site_label_1
_geom_bond_atom_site_label_2
_geom_bond_distance
_geom_bond_site_symmetry_2
_geom_bond_publ_flag
S001 O003 1.4379(14) . ?
S001 O004 1.4363(14) . ?
S001 C005 1.7533(19) . ?
S001 C009 1.7821(18) . ?
O002 C006 1.443(2) . ?
O002 C007 1.450(2) . ?
C005 C00D 1.376(3) . ?
C005 C00I 1.381(3) . ?
C006 C007 1.498(2) . ?
C006 C008 1.495(2) . ?
C006 C00B 1.506(3) . ?
C007 C009 1.508(2) . ?
C007 C00F 1.497(3) . ?
C008 C00A 1.394(2) . ?
C008 C00C 1.379(3) . ?
C009 H00A 0.9700 . ?
C009 H00B 0.9700 . ?
C00A C00G 1.386(3) . ?
C00A C00M 1.493(3) . ?
C00B C00H 1.395(3) . ?
C00B C00L 1.388(3) . ?
C00C H00C 0.9300 . ?
C00C C00K 1.381(3) . ?
C00D H00D 0.9300 . ?
C00D C00J 1.376(3) . ?
C00E C00J 1.376(3) . ?
C00E C00N 1.384(3) . ?
C00E C00R 1.504(3) . ?
C00F H00E 0.9600 . ?
C00F H00F 0.9600 . ?
C00F H00G 0.9600 . ?
C00G H00H 0.9300 . ?
C00G C00O 1.378(3) . ?
C00H C00P 1.504(3) . ?
C00H C00S 1.398(3) . ?
C00I H00I 0.9300 . ?
C00I C00N 1.373(3) . ?
C00J H00J 0.9300 . ?
C00K H00K 0.9300 . ?
C00K C00O 1.374(3) . ?
C00L H00L 0.9300 . ?
C00L C00Q 1.391(3) . ?
C00M H00M 0.9700 . ?
C00M H00N 0.9700 . ?
C00M C00P 1.515(3) . ?
C00N H00O 0.9300 . ?
C00O H00P 0.9300 . ?
C00P H00Q 0.9700 . ?
C00P H00R 0.9700 . ?
C00Q H00S 0.9300 . ?
C00Q C00T 1.361(4) . ?
C00R H00T 0.9600 . ?
C00R H00U 0.9600 . ?
C00R H00V 0.9600 . ?
C00S H00W 0.9300 . ?
C00S C00T 1.360(4) . ?
C00T H00X 0.9300 . ?

loop_
_geom_torsion_atom_site_label_1
_geom_torsion_atom_site_label_2
_geom_torsion_atom_site_label_3
_geom_torsion_atom_site_label_4
_geom_torsion
_geom_torsion_site_symmetry_1
_geom_torsion_site_symmetry_2
_geom_torsion_site_symmetry_3
_geom_torsion_site_symmetry_4
_geom_torsion_publ_flag
S001 C005 C00D C00J -178.48(15) . . . . ?
S001 C005 C00I C00N 178.87(17) . . . . ?
O002 C006 C007 C009 103.67(16) . . . . ?
O002 C006 C007 C00F -103.20(18) . . . . ?
O002 C006 C008 C00A 152.00(16) . . . . ?
O002 C006 C008 C00C -29.6(2) . . . . ?
O002 C006 C00B C00H -168.49(16) . . . . ?
O002 C006 C00B C00L 15.1(2) . . . . ?
O002 C007 C009 S001 -88.33(17) . . . . ?
O003 S001 C005 C00D 19.44(18) . . . . ?
O003 S001 C005 C00I -159.52(16) . . . . ?
O003 S001 C009 C007 -60.67(16) . . . . ?
O004 S001 C005 C00D 149.12(15) . . . . ?
O004 S001 C005 C00I -29.84(19) . . . . ?
O004 S001 C009 C007 171.59(14) . . . . ?
C005 S001 C009 C007 56.39(16) . . . . ?
C005 C00D C00J C00E -0.1(3) . . . . ?
C005 C00I C00N C00E -0.7(3) . . . . ?
C006 O002 C007 C009 -106.72(17) . . . . ?
C006 O002 C007 C00F 111.46(17) . . . . ?
C006 C007 C009 S001 -153.66(13) . . . . ?
C006 C008 C00A C00G 179.61(17) . . . . ?
C006 C008 C00A C00M -0.3(3) . . . . ?
C006 C008 C00C C00K -178.82(18) . . . . ?
C006 C00B C00H C00P 4.6(3) . . . . ?
C006 C00B C00H C00S -175.61(19) . . . . ?
C006 C00B C00L C00Q 176.25(19) . . . . ?
C007 O002 C006 C008 -111.06(18) . . . . ?
C007 O002 C006 C00B 113.38(17) . . . . ?
C007 C006 C008 C00A 84.5(2) . . . . ?
C007 C006 C008 C00C -97.1(2) . . . . ?
C007 C006 C00B C00H -100.6(2) . . . . ?
C007 C006 C00B C00L 83.0(2) . . . . ?
C008 C006 C007 O002 103.53(17) . . . . ?
C008 C006 C007 C009 -152.79(16) . . . . ?
C008 C006 C007 C00F 0.3(2) . . . . ?
C008 C006 C00B C00H 55.1(2) . . . . ?
C008 C006 C00B C00L -121.34(19) . . . . ?
C008 C00A C00G C00O -0.8(3) . . . . ?
C008 C00A C00M C00P 70.9(2) . . . . ?
C008 C00C C00K C00O -0.7(3) . . . . ?
C009 S001 C005 C00D -97.90(16) . . . . ?
C009 S001 C005 C00I 83.14(18) . . . . ?
C00A C008 C00C C00K -0.5(3) . . . . ?
C00A C00G C00O C00K -0.4(3) . . . . ?
C00A C00M C00P C00H -54.1(3) . . . . ?
C00B C006 C007 O002 -102.35(18) . . . . ?
C00B C006 C007 C009 1.3(2) . . . . ?
C00B C006 C007 C00F 154.45(17) . . . . ?
C00B C006 C008 C00A -71.6(2) . . . . ?
C00B C006 C008 C00C 106.7(2) . . . . ?
C00B C00H C00P C00M -4.9(4) . . . . ?
C00B C00H C00S C00T -0.3(4) . . . . ?
C00B C00L C00Q C00T -0.7(4) . . . . ?
C00C C008 C00A C00G 1.2(3) . . . . ?
C00C C008 C00A C00M -178.69(18) . . . . ?
C00C C00K C00O C00G 1.1(3) . . . . ?
C00D C005 C00I C00N -0.1(3) . . . . ?
C00F C007 C009 S001 52.5(2) . . . . ?
C00G C00A C00M C00P -109.0(2) . . . . ?
C00H C00B C00L C00Q -0.2(3) . . . . ?
C00H C00S C00T C00Q -0.6(4) . . . . ?
C00I C005 C00D C00J 0.5(3) . . . . ?
C00J C00E C00N C00I 1.0(3) . . . . ?
C00L C00B C00H C00P -179.1(2) . . . . ?
C00L C00B C00H C00S 0.7(3) . . . . ?
C00L C00Q C00T C00S 1.1(4) . . . . ?
C00M C00A C00G C00O 179.11(19) . . . . ?
C00N C00E C00J C00D -0.6(3) . . . . ?
C00P C00H C00S C00T 179.5(2) . . . . ?
C00R C00E C00J C00D 178.5(2) . . . . ?
C00R C00E C00N C00I -178.1(2) . . . . ?
C00S C00H C00P C00M 175.3(2) . . . . ?
